data_2000915
loop_
_publ_author_name
'Valle, G.'
'Ettorre, R.'

_publ_section_title
;
 Structure of 2-chloroimidazolium aquatrichlorocuprate(II)
;
_journal_issue 5
_journal_name_full 'Acta Crystallographica Section C'
_journal_page_first 919
_journal_page_last 921
_journal_paper_doi 10.1107/S0108270191011757
_journal_volume 48
_journal_year 1992
_chemical_formula_moiety 'C3 H4 Cl1 N2,H2 Cl3 Cu1 O1'
_chemical_formula_sum 'C3 H6 Cl4 Cu N2 O'
_chemical_formula_weight 291.5
_symmetry_cell_setting monoclinic
_symmetry_space_group_name_Hall '-P 2ybc'
_symmetry_space_group_name_H-M 'P 1 21/c 1'
_cell_angle_alpha 90
_cell_angle_beta 97.8(2)
_cell_angle_gamma 90
_cell_formula_units_Z 4
_cell_length_a 9.0230(10)
_cell_length_b 13.881(2)
_cell_length_c 7.3410(10)
_cell_volume 910.9(5)
_diffrn_radiation_type Mo
_diffrn_radiation_wavelength 0.7107
_exptl_absorpt_coefficient_mu 3.372
_exptl_crystal_density_diffrn 2.13
_exptl_crystal_F_000 572
_cod_data_source_file ge0278.cif
_cod_data_source_block ge0278a
_cod_original_formula_sum 'C3 H6 Cl4 Cu1 N2 O1'
_cod_database_code 2000915

loop_
_atom_site_label
_atom_site_fract_x
_atom_site_fract_y
_atom_site_fract_z
_atom_site_U_iso_or_equiv
Cu .41490(10) .23894(8) .1850(2) .0280(4)
Cl(1) .6021(2) .2589(2) .4193(3) .0341(7)
Cl(2) -.1374(3) .3899(2) .1520(5) .0550(10)
Cl(3) .2055(3) .2415(2) -.0262(3) .0335(7)
Cl(4) .4024(2) .0752(2) .2253(4) .0344(7)
O(1)W .4095(7) .3852(5) .1554(9) .034(2)
N(1) -.0488(9) .5618(6) .2850(10) .037(3)
N(3) .1333(9) .4658(7) .2570(10) .045(3)
C(2) -.0140(10) .4755(7) .2320(10) .030(3)
C(4) .1930(10) .5531(8) .326(2) .043(4)
C(5) .0790(10) .6118(7) .344(2) .041(4)
H(1)N1 -.161540 .589120 .282480 ?
H(1)N3 .196440 .402180 .228760 ?
H(1)C4 .310870 .570760 .359390 ?
H(1)C5 .086730 .685600 .394620 ?
H(1)OW .396070 .403630 .010560 ?
H(2)OW .498610 .409890 .212380 ?

loop_
_geom_bond_atom_site_label_1
_geom_bond_atom_site_label_2
_geom_bond_distance
Cu Cl(1) 2.258(5)
Cu Cl(4) 2.296(3)
C(2) Cl(2) 1.680(10)
N(1) C(5) 1.360(10)
N(3) C(4) 1.390(10)
Cu Cl(3) 2.276(5)
Cu O(1)W 2.041(6)
N(1) C(2) 1.310(10)
N(3) C(2) 1.320(10)
C(4) C(5) 1.33(2)
